data_7249567
loop_
_publ_author_name
'Gurbanov, Atash V.'
'Mahmoudi, Ghodrat'
'Zangrando, Ennio'
'Zubkov, Fedor I.'
'Hasanov, Khudayar I.'
'Mahmudov, Kamran T.'

_publ_section_title
;
 Bridging linker installation strategy in the engineering of copper(ii)
 complexes: activation of nitriles, efficient catalysts for the
 cyanosilylation of aldehydes
;
_journal_issue 47
_journal_name_full CrystEngComm
_journal_page_first 6692
_journal_page_last 6700
_journal_paper_doi 10.1039/D4CE00950A
_journal_volume 26
_journal_year 2024
_chemical_formula_moiety 'C24 H22 Cu2 N10 O9 S2 [+ solvent]'
_chemical_formula_sum 'C24 H22 Cu2 N10 O9 S2'
_chemical_formula_weight 785.71
_space_group_crystal_system tetragonal
_space_group_IT_number 82
_space_group_name_Hall 'I -4'
_space_group_name_H-M_alt 'I -4'
_atom_sites_solution_hydrogens mixed
_audit_creation_method SHELXL-2019/2
_audit_update_record
;
2024-09-04 deposited with the CCDC.	2024-11-11 downloaded from the CCDC.
;
_cell_angle_alpha 90
_cell_angle_beta 90
_cell_angle_gamma 90
_cell_formula_units_Z 8
_cell_length_a 32.665(3)
_cell_length_b 32.665(3)
_cell_length_c 8.0636(8)
_cell_measurement_reflns_used 2197
_cell_measurement_temperature 150(2)
_cell_measurement_theta_max 21.55
_cell_measurement_theta_min 2.49
_cell_volume 8603.9(14)
_computing_cell_refinement 'Bruker SAINT'
_computing_data_collection 'Bruker APEX2'
_computing_data_reduction 'Bruker SAINT'
_computing_structure_refinement 'SHELXL-2019/2 (Sheldrick, 2019)'
_computing_structure_solution 'SHELXS-97 (Sheldrick 2008)'
_diffrn_ambient_temperature 150(2)
_diffrn_measured_fraction_theta_full 0.999
_diffrn_measured_fraction_theta_max 0.999
_diffrn_measurement_device_type 'Bruker APEX-II CCD'
_diffrn_measurement_method '\f and \w scans'
_diffrn_radiation_type MoK\a
_diffrn_radiation_wavelength 0.71073
_diffrn_reflns_av_R_equivalents 0.1680
_diffrn_reflns_av_unetI/netI 0.1345
_diffrn_reflns_Laue_measured_fraction_full 0.999
_diffrn_reflns_Laue_measured_fraction_max 0.999
_diffrn_reflns_limit_h_max 39
_diffrn_reflns_limit_h_min -39
_diffrn_reflns_limit_k_max 39
_diffrn_reflns_limit_k_min -36
_diffrn_reflns_limit_l_max 9
_diffrn_reflns_limit_l_min -9
_diffrn_reflns_number 30740
_diffrn_reflns_point_group_measured_fraction_full 0.996
_diffrn_reflns_point_group_measured_fraction_max 0.996
_diffrn_reflns_theta_full 25.242
_diffrn_reflns_theta_max 25.326
_diffrn_reflns_theta_min 1.972
_diffrn_source 'fine-focus sealed tube'
_exptl_absorpt_coefficient_mu 1.135
_exptl_absorpt_correction_T_max 0.888
_exptl_absorpt_correction_T_min 0.735
_exptl_absorpt_correction_type multi-scan
_exptl_absorpt_process_details SADABS
_exptl_crystal_colour green
_exptl_crystal_density_diffrn 1.213
_exptl_crystal_description needle
_exptl_crystal_F_000 3184
_exptl_crystal_size_max 0.240
_exptl_crystal_size_mid 0.150
_exptl_crystal_size_min 0.080
_refine_diff_density_max 0.433
_refine_diff_density_min -0.603
_refine_diff_density_rms 0.101
_refine_ls_abs_structure_details
;
 Refined as an inversion twin.
;
_refine_ls_abs_structure_Flack 0.52(3)
_refine_ls_extinction_method none
_refine_ls_goodness_of_fit_ref 0.990
_refine_ls_hydrogen_treatment constr
_refine_ls_matrix_type full
_refine_ls_number_parameters 427
_refine_ls_number_reflns 7838
_refine_ls_number_restraints 24
_refine_ls_restrained_S_all 0.991
_refine_ls_R_factor_all 0.1058
_refine_ls_R_factor_gt 0.0665
_refine_ls_shift/su_max 0.000
_refine_ls_shift/su_mean 0.000
_refine_ls_structure_factor_coef Fsqd
_refine_ls_weighting_details 'w=1/[\s^2^(Fo^2^)+(0.0711P)^2^] where P=(Fo^2^+2Fc^2^)/3'
_refine_ls_weighting_scheme calc
_refine_ls_wR_factor_gt 0.1381
_refine_ls_wR_factor_ref 0.1541
_reflns_Friedel_coverage 0.851
_reflns_Friedel_fraction_full 0.993
_reflns_Friedel_fraction_max 0.993
_reflns_number_gt 5459
_reflns_number_total 7838
_reflns_threshold_expression 'I > 2\s(I)'
_cod_data_source_file d4ce00950a2.cif
_cod_data_source_block 7
_cod_depositor_comments 'Adding full bibliography for 7249567--7249573.cif.'
_cod_original_cell_volume 8603.7(16)
_cod_database_code 7249567
_shelx_shelxl_version_number 2019/2
_shelx_space_group_comment
;
The symmetry employed for this shelxl refinement is uniquely defined
by the following loop, which should always be used as a source of
symmetry information in preference to the above space-group names.
They are only intended as comments.
;
_shelx_estimated_absorpt_t_min 0.772
_shelx_estimated_absorpt_t_max 0.915

loop_
_space_group_symop_operation_xyz
'x, y, z'
'y, -x, -z'
'-y, x, -z'
'-x, -y, z'
'x+1/2, y+1/2, z+1/2'
'y+1/2, -x+1/2, -z+1/2'
'-y+1/2, x+1/2, -z+1/2'
'-x+1/2, -y+1/2, z+1/2'

loop_
_atom_site_label
_atom_site_type_symbol
_atom_site_fract_x
_atom_site_fract_y
_atom_site_fract_z
_atom_site_U_iso_or_equiv
_atom_site_adp_type
_atom_site_occupancy
_atom_site_site_symmetry_order
_atom_site_calc_flag
_atom_site_refinement_flags_posn
_atom_site_refinement_flags_adp
_atom_site_refinement_flags_occupancy
_atom_site_disorder_assembly
_atom_site_disorder_group
Cu1 Cu 0.52673(4) 0.83928(4) 0.29867(17) 0.0197(3) Uani 1 1 d . . . . .
Cu2 Cu 0.55825(4) 0.65692(4) -0.07709(17) 0.0233(3) Uani 1 1 d . . . . .
S1 S 0.57496(10) 0.84587(9) 0.6225(4) 0.0251(7) Uani 1 1 d . . . . .
S2 S 0.50637(10) 0.66927(9) -0.3860(4) 0.0274(7) Uani 1 1 d . . . . .
O1 O 0.5752(2) 0.8289(2) 0.4467(9) 0.0231(18) Uani 1 1 d . . . . .
O2 O 0.6131(3) 0.8373(3) 0.7034(11) 0.037(2) Uani 1 1 d . . . . .
O3 O 0.5389(3) 0.8330(3) 0.7111(12) 0.040(2) Uani 1 1 d . . . . .
O4 O 0.4030(2) 0.8474(2) 0.1712(9) 0.0242(19) Uani 1 1 d . . . . .
O5 O 0.5166(3) 0.6858(2) -0.2144(11) 0.031(2) Uani 1 1 d . . . . .
O6 O 0.4732(3) 0.6933(3) -0.4565(10) 0.043(2) Uani 1 1 d . . . . .
O7 O 0.5431(3) 0.6648(3) -0.4863(10) 0.034(2) Uani 1 1 d . . . . .
O8 O 0.6587(2) 0.5892(2) 0.0779(11) 0.031(2) Uani 1 1 d . . . . .
O9 O 0.6087(4) 0.6850(5) -0.303(2) 0.109(5) Uani 1 1 d . . . . .
H9A H 0.633023 0.676694 -0.319524 0.164 Uiso 1 1 d R U . . .
H9B H 0.601078 0.695096 -0.395204 0.164 Uiso 1 1 d R U . . .
N1 N 0.5088(3) 0.8892(2) 0.4198(12) 0.019(2) Uani 1 1 d . . . . .
N2 N 0.4737(3) 0.9047(3) 0.4187(11) 0.020(2) Uani 1 1 d . U . . .
N3 N 0.4731(3) 0.8313(3) 0.2073(12) 0.023(2) Uani 1 1 d . . . . .
H3N H 0.470183 0.810045 0.137400 0.028 Uiso 1 1 d R U . . .
N4 N 0.3771(3) 0.9334(3) 0.3731(12) 0.026(2) Uani 1 1 d . . . . .
N5 N 0.5439(3) 0.7866(3) 0.1934(12) 0.025(2) Uani 1 1 d . . . . .
N6 N 0.5619(3) 0.7123(3) 0.0414(12) 0.024(2) Uani 1 1 d . . . . .
N7 N 0.5472(3) 0.6030(3) -0.1768(11) 0.020(2) Uani 1 1 d . . . . .
N8 N 0.5702(3) 0.5715(3) -0.1686(11) 0.018(2) Uani 1 1 d . . . . .
N9 N 0.6062(3) 0.6381(3) 0.0370(13) 0.031(3) Uani 1 1 d . . . . .
H9N H 0.617912 0.654930 0.111503 0.037 Uiso 1 1 d R U . . .
N10 N 0.6423(3) 0.5012(3) -0.1083(11) 0.021(2) Uani 1 1 d . . . . .
C1 C 0.5383(4) 0.9156(4) 0.4979(13) 0.022(3) Uani 1 1 d . . . . .
C2 C 0.5716(4) 0.8992(4) 0.5940(14) 0.025(3) Uani 1 1 d . . . . .
C3 C 0.5980(4) 0.9249(5) 0.671(2) 0.050(4) Uani 1 1 d . . . . .
H3 H 0.619102 0.913882 0.738541 0.060 Uiso 1 1 calc R U . . .
C4 C 0.5948(3) 0.9684(4) 0.6515(13) 0.024(3) Uani 1 1 d . . . . .
H4 H 0.613677 0.986398 0.703568 0.029 Uiso 1 1 calc R U . . .
C5 C 0.5630(4) 0.9834(4) 0.5541(16) 0.029(3) Uani 1 1 d . . . . .
H5 H 0.560478 1.012123 0.537644 0.035 Uiso 1 1 calc R U . . .
C6 C 0.5362(4) 0.9583(4) 0.4836(15) 0.027(3) Uani 1 1 d . . . . .
H6 H 0.514524 0.969867 0.420536 0.033 Uiso 1 1 calc R U . . .
C7 C 0.4421(3) 0.8883(3) 0.3461(15) 0.024(3) Uani 1 1 d . . . . .
C8 C 0.4405(4) 0.8543(4) 0.2318(14) 0.024(3) Uani 1 1 d . . . . .
C9 C 0.4050(4) 0.9126(4) 0.3584(13) 0.023(3) Uani 1 1 d . . . . .
C10 C 0.3976(4) 0.8138(4) 0.0593(18) 0.039(3) Uani 1 1 d . U . . .
H10A H 0.369876 0.814723 0.012680 0.059 Uiso 1 1 calc R U . . .
H10B H 0.401386 0.787983 0.119270 0.059 Uiso 1 1 calc R U . . .
H10C H 0.417685 0.815685 -0.030514 0.059 Uiso 1 1 calc R U . . .
C11 C 0.5561(3) 0.7846(4) 0.0350(14) 0.023(3) Uani 1 1 d . . . . .
H11 H 0.558461 0.809199 -0.027267 0.027 Uiso 1 1 calc R U . . .
C12 C 0.5653(4) 0.7482(3) -0.0396(15) 0.025(3) Uani 1 1 d . U . . .
H12 H 0.574430 0.748160 -0.151478 0.030 Uiso 1 1 calc R U . . .
C13 C 0.5511(4) 0.7149(4) 0.2047(17) 0.034(3) Uani 1 1 d . . . . .
H13 H 0.549652 0.690658 0.269814 0.041 Uiso 1 1 calc R U . . .
C14 C 0.5425(3) 0.7513(3) 0.2744(14) 0.022(3) Uani 1 1 d . . . . .
H14 H 0.534911 0.751715 0.388126 0.027 Uiso 1 1 calc R U . . .
C15 C 0.5090(3) 0.5922(3) -0.2488(12) 0.015(2) Uani 1 1 d . . . . .
C16 C 0.4860(3) 0.6197(4) -0.3456(13) 0.021(3) Uani 1 1 d . . . . .
C17 C 0.4493(4) 0.6084(4) -0.4181(15) 0.032(3) Uani 1 1 d . . . . .
H17 H 0.434985 0.627566 -0.484789 0.038 Uiso 1 1 calc R U . . .
C18 C 0.4342(4) 0.5720(4) -0.3970(17) 0.037(3) Uani 1 1 d . . . . .
H18 H 0.409895 0.564412 -0.454167 0.044 Uiso 1 1 calc R U . . .
C19 C 0.4537(3) 0.5429(4) -0.2877(16) 0.030(3) Uani 1 1 d . . . . .
H19 H 0.441472 0.517190 -0.263854 0.036 Uiso 1 1 calc R U . . .
C20 C 0.4914(4) 0.5541(3) -0.2182(15) 0.023(3) Uani 1 1 d . . . . .
H20 H 0.505318 0.535246 -0.148458 0.027 Uiso 1 1 calc R U . . .
C21 C 0.6056(3) 0.5710(3) -0.0863(13) 0.019(2) Uani 1 1 d . . . . .
C22 C 0.6248(3) 0.6035(3) 0.0096(14) 0.020(3) Uani 1 1 d . . . . .
C23 C 0.6266(3) 0.5321(3) -0.1036(15) 0.021(3) Uani 1 1 d . . . . .
C24 C 0.6816(5) 0.6168(5) 0.191(2) 0.059(4) Uani 1 1 d . U . . .
H24A H 0.704276 0.601718 0.242003 0.088 Uiso 1 1 calc R U . . .
H24B H 0.663127 0.626752 0.278308 0.088 Uiso 1 1 calc R U . . .
H24C H 0.692349 0.640088 0.128451 0.088 Uiso 1 1 calc R U . . .

loop_
_atom_site_aniso_label
_atom_site_aniso_U_11
_atom_site_aniso_U_22
_atom_site_aniso_U_33
_atom_site_aniso_U_23
_atom_site_aniso_U_13
_atom_site_aniso_U_12
Cu1 0.0234(8) 0.0149(7) 0.0208(7) -0.0029(6) -0.0028(6) 0.0019(6)
Cu2 0.0323(9) 0.0155(8) 0.0222(8) -0.0034(6) -0.0048(6) 0.0040(7)
S1 0.0348(18) 0.0237(16) 0.0167(16) -0.0018(12) -0.0074(13) 0.0065(14)
S2 0.0416(19) 0.0257(16) 0.0149(15) -0.0007(13) -0.0067(13) 0.0041(14)
O1 0.034(5) 0.019(4) 0.017(4) -0.003(3) -0.004(4) 0.002(4)
O2 0.038(5) 0.057(6) 0.017(5) -0.007(4) -0.011(4) 0.008(4)
O3 0.037(5) 0.035(5) 0.047(6) 0.012(5) 0.011(5) -0.005(4)
O4 0.025(4) 0.030(5) 0.018(5) -0.004(3) -0.012(3) -0.002(4)
O5 0.039(5) 0.025(4) 0.031(5) -0.017(4) 0.006(4) 0.002(4)
O6 0.070(7) 0.039(5) 0.020(5) 0.007(4) -0.017(5) 0.009(5)
O7 0.053(6) 0.032(5) 0.018(4) 0.000(4) -0.001(4) 0.001(4)
O8 0.032(5) 0.028(5) 0.032(5) -0.010(4) -0.004(4) -0.007(4)
O9 0.083(10) 0.120(12) 0.124(13) -0.013(11) -0.043(10) 0.009(9)
N1 0.021(5) 0.012(5) 0.023(5) -0.004(4) 0.007(4) -0.006(4)
N2 0.018(4) 0.024(4) 0.018(4) 0.007(4) -0.004(4) 0.009(4)
N3 0.032(6) 0.018(5) 0.020(5) -0.003(4) 0.008(5) -0.004(4)
N4 0.025(6) 0.033(6) 0.020(6) -0.006(4) 0.004(4) -0.004(5)
N5 0.018(5) 0.037(6) 0.019(5) -0.004(5) 0.011(4) 0.004(4)
N6 0.025(5) 0.021(5) 0.025(6) -0.009(4) -0.003(4) 0.005(4)
N7 0.027(5) 0.008(4) 0.024(6) -0.003(4) -0.002(4) 0.003(4)
N8 0.019(5) 0.016(5) 0.018(5) 0.006(4) 0.002(4) -0.007(4)
N9 0.034(6) 0.021(6) 0.037(7) -0.010(5) -0.005(5) -0.006(5)
N10 0.020(5) 0.027(6) 0.017(5) 0.000(4) -0.004(4) 0.006(4)
C1 0.027(7) 0.027(7) 0.011(6) -0.007(5) -0.003(5) 0.005(5)
C2 0.034(7) 0.027(6) 0.015(6) 0.001(5) 0.002(5) -0.002(5)
C3 0.028(8) 0.051(10) 0.071(12) -0.017(8) -0.016(8) 0.002(7)
C4 0.021(6) 0.035(7) 0.017(6) -0.001(5) 0.002(5) -0.020(6)
C5 0.039(8) 0.015(6) 0.033(8) -0.007(5) 0.001(6) -0.006(5)
C6 0.026(7) 0.023(7) 0.033(8) 0.009(5) 0.001(6) 0.003(5)
C7 0.021(6) 0.009(5) 0.040(8) 0.002(5) -0.006(5) 0.005(5)
C8 0.027(7) 0.030(7) 0.014(6) 0.000(5) 0.002(5) 0.007(5)
C9 0.024(7) 0.032(7) 0.014(6) -0.008(5) 0.005(5) -0.013(6)
C10 0.042(7) 0.029(7) 0.046(8) -0.023(6) -0.015(6) -0.005(6)
C11 0.022(6) 0.020(6) 0.026(7) 0.010(5) -0.006(5) -0.006(5)
C12 0.033(5) 0.024(5) 0.019(5) 0.008(4) 0.010(4) -0.005(4)
C13 0.037(8) 0.034(8) 0.033(8) -0.006(7) -0.019(7) 0.004(6)
C14 0.033(7) 0.017(6) 0.017(6) 0.006(5) 0.003(5) -0.010(5)
C15 0.016(6) 0.014(5) 0.015(6) 0.000(4) -0.006(4) 0.001(4)
C16 0.013(6) 0.031(7) 0.020(7) 0.004(5) -0.003(4) 0.010(5)
C17 0.039(7) 0.046(8) 0.011(6) -0.008(6) -0.005(6) -0.001(6)
C18 0.032(7) 0.042(8) 0.037(8) -0.012(7) -0.010(6) -0.002(6)
C19 0.022(6) 0.030(7) 0.039(7) -0.005(6) -0.015(6) 0.005(5)
C20 0.034(7) 0.012(5) 0.022(6) -0.006(5) -0.006(6) -0.001(5)
C21 0.029(6) 0.021(6) 0.007(6) -0.004(5) 0.000(5) 0.000(5)
C22 0.016(6) 0.019(6) 0.026(6) -0.002(5) -0.009(5) -0.007(5)
C23 0.021(6) 0.013(6) 0.028(7) -0.003(5) 0.007(5) -0.002(5)
C24 0.051(8) 0.050(8) 0.075(9) -0.005(8) -0.016(8) -0.016(7)

loop_
_atom_type_symbol
_atom_type_description
_atom_type_scat_dispersion_real
_atom_type_scat_dispersion_imag
_atom_type_scat_source
C C 0.0033 0.0016 'International Tables Vol C Tables 4.2.6.8 and 6.1.1.4'
H H 0.0000 0.0000 'International Tables Vol C Tables 4.2.6.8 and 6.1.1.4'
N N 0.0061 0.0033 'International Tables Vol C Tables 4.2.6.8 and 6.1.1.4'
O O 0.0106 0.0060 'International Tables Vol C Tables 4.2.6.8 and 6.1.1.4'
S S 0.1246 0.1234 'International Tables Vol C Tables 4.2.6.8 and 6.1.1.4'
Cu Cu 0.3201 1.2651 'International Tables Vol C Tables 4.2.6.8 and 6.1.1.4'

loop_
_geom_angle_atom_site_label_1
_geom_angle_atom_site_label_2
_geom_angle_atom_site_label_3
_geom_angle
_geom_angle_site_symmetry_1
_geom_angle_site_symmetry_3
_geom_angle_publ_flag
N3 Cu1 N1 91.8(4) . . ?
N3 Cu1 N5 88.7(4) . . ?
N1 Cu1 N5 175.5(4) . . ?
N3 Cu1 O1 157.5(3) . . ?
N1 Cu1 O1 94.5(3) . . ?
N5 Cu1 O1 83.4(3) . . ?
N3 Cu1 N4 111.3(4) . 7_655 ?
N1 Cu1 N4 91.3(3) . 7_655 ?
N5 Cu1 N4 92.8(4) . 7_655 ?
O1 Cu1 N4 90.2(3) . 7_655 ?
N9 Cu2 N7 93.3(4) . . ?
N9 Cu2 O5 167.6(4) . . ?
N7 Cu2 O5 94.1(3) . . ?
N9 Cu2 N6 90.7(4) . . ?
N7 Cu2 N6 172.1(4) . . ?
O5 Cu2 N6 83.2(3) . . ?
O2 S1 O3 115.3(5) . . ?
O2 S1 O1 110.4(5) . . ?
O3 S1 O1 111.1(5) . . ?
O2 S1 C2 107.8(6) . . ?
O3 S1 C2 107.6(5) . . ?
O1 S1 C2 103.9(5) . . ?
O6 S2 O7 116.8(5) . . ?
O6 S2 O5 109.1(5) . . ?
O7 S2 O5 111.1(5) . . ?
O6 S2 C16 106.5(5) . . ?
O7 S2 C16 108.6(5) . . ?
O5 S2 C16 103.8(5) . . ?
S1 O1 Cu1 119.1(5) . . ?
C8 O4 C10 118.2(9) . . ?
S2 O5 Cu2 119.2(4) . . ?
C22 O8 C24 117.6(10) . . ?
H9A O9 H9B 105.2 . . ?
N2 N1 C1 111.9(9) . . ?
N2 N1 Cu1 126.7(7) . . ?
C1 N1 Cu1 120.7(7) . . ?
N1 N2 C7 124.2(10) . . ?
C8 N3 Cu1 127.1(8) . . ?
C8 N3 H3N 116.7 . . ?
Cu1 N3 H3N 116.1 . . ?
C9 N4 Cu1 135.5(9) . 6_465 ?
C14 N5 C11 115.9(10) . . ?
C14 N5 Cu1 122.0(8) . . ?
C11 N5 Cu1 122.0(8) . . ?
C12 N6 C13 115.8(10) . . ?
C12 N6 Cu2 123.2(8) . . ?
C13 N6 Cu2 119.3(8) . . ?
N8 N7 C15 109.8(8) . . ?
N8 N7 Cu2 126.3(7) . . ?
C15 N7 Cu2 123.3(7) . . ?
N7 N8 C21 123.2(9) . . ?
C22 N9 Cu2 125.3(8) . . ?
C22 N9 H9N 116.6 . . ?
Cu2 N9 H9N 118.0 . . ?
C6 C1 N1 121.9(10) . . ?
C6 C1 C2 116.9(11) . . ?
N1 C1 C2 121.1(10) . . ?
C3 C2 C1 119.7(12) . . ?
C3 C2 S1 121.0(10) . . ?
C1 C2 S1 119.1(9) . . ?
C2 C3 C4 121.2(13) . . ?
C2 C3 H3 119.4 . . ?
C4 C3 H3 119.4 . . ?
C5 C4 C3 117.8(11) . . ?
C5 C4 H4 121.1 . . ?
C3 C4 H4 121.1 . . ?
C6 C5 C4 121.1(11) . . ?
C6 C5 H5 119.5 . . ?
C4 C5 H5 119.5 . . ?
C5 C6 C1 123.2(12) . . ?
C5 C6 H6 118.4 . . ?
C1 C6 H6 118.4 . . ?
N2 C7 C8 129.1(10) . . ?
N2 C7 C9 113.9(10) . . ?
C8 C7 C9 115.9(10) . . ?
N3 C8 O4 126.1(10) . . ?
N3 C8 C7 120.4(10) . . ?
O4 C8 C7 113.2(10) . . ?
N4 C9 C7 176.0(12) . . ?
O4 C10 H10A 109.5 . . ?
O4 C10 H10B 109.5 . . ?
H10A C10 H10B 109.5 . . ?
O4 C10 H10C 109.5 . . ?
H10A C10 H10C 109.5 . . ?
H10B C10 H10C 109.5 . . ?
N5 C11 C12 121.8(11) . . ?
N5 C11 H11 119.1 . . ?
C12 C11 H11 119.1 . . ?
N6 C12 C11 121.8(11) . . ?
N6 C12 H12 119.1 . . ?
C11 C12 H12 119.1 . . ?
C14 C13 N6 120.7(12) . . ?
C14 C13 H13 119.6 . . ?
N6 C13 H13 119.6 . . ?
N5 C14 C13 123.8(11) . . ?
N5 C14 H14 118.1 . . ?
C13 C14 H14 118.1 . . ?
C20 C15 C16 116.7(10) . . ?
C20 C15 N7 120.8(9) . . ?
C16 C15 N7 122.4(9) . . ?
C17 C16 C15 121.7(11) . . ?
C17 C16 S2 119.3(9) . . ?
C15 C16 S2 118.9(8) . . ?
C18 C17 C16 121.3(13) . . ?
C18 C17 H17 119.3 . . ?
C16 C17 H17 119.3 . . ?
C17 C18 C19 120.9(12) . . ?
C17 C18 H18 119.6 . . ?
C19 C18 H18 119.6 . . ?
C20 C19 C18 117.4(11) . . ?
C20 C19 H19 121.3 . . ?
C18 C19 H19 121.3 . . ?
C15 C20 C19 121.7(11) . . ?
C15 C20 H20 119.2 . . ?
C19 C20 H20 119.2 . . ?
N8 C21 C23 111.9(9) . . ?
N8 C21 C22 128.9(10) . . ?
C23 C21 C22 119.2(10) . . ?
N9 C22 O8 128.8(10) . . ?
N9 C22 C21 121.6(10) . . ?
O8 C22 C21 108.9(10) . . ?
N10 C23 C21 176.2(13) . . ?
O8 C24 H24A 109.5 . . ?
O8 C24 H24B 109.5 . . ?
H24A C24 H24B 109.5 . . ?
O8 C24 H24C 109.5 . . ?
H24A C24 H24C 109.5 . . ?
H24B C24 H24C 109.5 . . ?

loop_
_geom_bond_atom_site_label_1
_geom_bond_atom_site_label_2
_geom_bond_distance
_geom_bond_site_symmetry_2
_geom_bond_publ_flag
Cu1 N3 1.919(10) . ?
Cu1 N1 1.988(8) . ?
Cu1 N5 1.999(10) . ?
Cu1 O1 2.012(8) . ?
Cu1 N4 2.267(10) 7_655 ?
Cu2 N9 1.920(10) . ?
Cu2 N7 1.971(8) . ?
Cu2 O5 1.991(9) . ?
Cu2 N6 2.049(9) . ?
S1 O2 1.434(9) . ?
S1 O3 1.439(9) . ?
S1 O1 1.522(8) . ?
S1 C2 1.760(12) . ?
S2 O6 1.453(9) . ?
S2 O7 1.454(9) . ?
S2 O5 1.522(9) . ?
S2 C16 1.781(12) . ?
O4 C8 1.337(13) . ?
O4 C10 1.433(13) . ?
O8 C22 1.322(13) . ?
O8 C24 1.484(16) . ?
O9 H9A 0.8500 . ?
O9 H9B 0.8500 . ?
N1 N2 1.255(11) . ?
N1 C1 1.439(14) . ?
N2 C7 1.303(14) . ?
N3 C8 1.316(14) . ?
N3 H3N 0.9000 . ?
N4 C9 1.144(14) . ?
N5 C14 1.327(14) . ?
N5 C11 1.340(14) . ?
N6 C12 1.346(14) . ?
N6 C13 1.366(16) . ?
N7 N8 1.275(12) . ?
N7 C15 1.422(13) . ?
N8 C21 1.334(14) . ?
N9 C22 1.299(15) . ?
N9 H9N 0.9000 . ?
N10 C23 1.130(13) . ?
C1 C6 1.401(16) . ?
C1 C2 1.440(16) . ?
C2 C3 1.353(17) . ?
C3 C4 1.435(18) . ?
C3 H3 0.9500 . ?
C4 C5 1.390(17) . ?
C4 H4 0.9500 . ?
C5 C6 1.328(16) . ?
C5 H5 0.9500 . ?
C6 H6 0.9500 . ?
C7 C8 1.444(16) . ?
C7 C9 1.450(16) . ?
C10 H10A 0.9800 . ?
C10 H10B 0.9800 . ?
C10 H10C 0.9800 . ?
C11 C12 1.367(16) . ?
C11 H11 0.9500 . ?
C12 H12 0.9500 . ?
C13 C14 1.345(16) . ?
C13 H13 0.9500 . ?
C14 H14 0.9500 . ?
C15 C20 1.391(14) . ?
C15 C16 1.408(14) . ?
C16 C17 1.383(16) . ?
C17 C18 1.299(17) . ?
C17 H17 0.9500 . ?
C18 C19 1.444(18) . ?
C18 H18 0.9500 . ?
C19 C20 1.402(15) . ?
C19 H19 0.9500 . ?
C20 H20 0.9500 . ?
C21 C23 1.451(15) . ?
C21 C22 1.455(15) . ?
C24 H24A 0.9800 . ?
C24 H24B 0.9800 . ?
C24 H24C 0.9800 . ?

loop_
_geom_torsion_atom_site_label_1
_geom_torsion_atom_site_label_2
_geom_torsion_atom_site_label_3
_geom_torsion_atom_site_label_4
_geom_torsion
_geom_torsion_site_symmetry_1
_geom_torsion_site_symmetry_2
_geom_torsion_site_symmetry_3
_geom_torsion_site_symmetry_4
_geom_torsion_publ_flag
O2 S1 O1 Cu1 -176.4(5) . . . . ?
O3 S1 O1 Cu1 54.3(6) . . . . ?
C2 S1 O1 Cu1 -61.1(6) . . . . ?
O6 S2 O5 Cu2 175.7(6) . . . . ?
O7 S2 O5 Cu2 -54.1(7) . . . . ?
C16 S2 O5 Cu2 62.4(6) . . . . ?
C1 N1 N2 C7 175.4(10) . . . . ?
Cu1 N1 N2 C7 5.6(16) . . . . ?
C15 N7 N8 C21 -170.4(9) . . . . ?
Cu2 N7 N8 C21 1.1(15) . . . . ?
N2 N1 C1 C6 -35.0(15) . . . . ?
Cu1 N1 C1 C6 135.5(10) . . . . ?
N2 N1 C1 C2 145.3(10) . . . . ?
Cu1 N1 C1 C2 -44.2(14) . . . . ?
C6 C1 C2 C3 2.6(18) . . . . ?
N1 C1 C2 C3 -177.7(12) . . . . ?
C6 C1 C2 S1 177.8(9) . . . . ?
N1 C1 C2 S1 -2.5(15) . . . . ?
O2 S1 C2 C3 -12.0(13) . . . . ?
O3 S1 C2 C3 113.0(12) . . . . ?
O1 S1 C2 C3 -129.1(11) . . . . ?
O2 S1 C2 C1 172.9(9) . . . . ?
O3 S1 C2 C1 -62.1(11) . . . . ?
O1 S1 C2 C1 55.8(10) . . . . ?
C1 C2 C3 C4 -3(2) . . . . ?
S1 C2 C3 C4 -178.3(10) . . . . ?
C2 C3 C4 C5 1(2) . . . . ?
C3 C4 C5 C6 1.2(18) . . . . ?
C4 C5 C6 C1 -1.7(19) . . . . ?
N1 C1 C6 C5 -179.9(11) . . . . ?
C2 C1 C6 C5 -0.2(18) . . . . ?
N1 N2 C7 C8 -11.4(19) . . . . ?
N1 N2 C7 C9 -178.5(10) . . . . ?
Cu1 N3 C8 O4 -177.7(8) . . . . ?
Cu1 N3 C8 C7 -4.2(16) . . . . ?
C10 O4 C8 N3 -4.7(17) . . . . ?
C10 O4 C8 C7 -178.6(10) . . . . ?
N2 C7 C8 N3 10.6(19) . . . . ?
C9 C7 C8 N3 177.5(10) . . . . ?
N2 C7 C8 O4 -175.2(11) . . . . ?
C9 C7 C8 O4 -8.3(15) . . . . ?
C14 N5 C11 C12 1.9(16) . . . . ?
Cu1 N5 C11 C12 -175.7(8) . . . . ?
C13 N6 C12 C11 -3.9(17) . . . . ?
Cu2 N6 C12 C11 161.0(9) . . . . ?
N5 C11 C12 N6 1.3(18) . . . . ?
C12 N6 C13 C14 3.5(17) . . . . ?
Cu2 N6 C13 C14 -162.0(9) . . . . ?
C11 N5 C14 C13 -2.3(17) . . . . ?
Cu1 N5 C14 C13 175.3(9) . . . . ?
N6 C13 C14 N5 -0.4(18) . . . . ?
N8 N7 C15 C20 35.2(14) . . . . ?
Cu2 N7 C15 C20 -136.6(9) . . . . ?
N8 N7 C15 C16 -148.4(10) . . . . ?
Cu2 N7 C15 C16 39.8(14) . . . . ?
C20 C15 C16 C17 -5.2(16) . . . . ?
N7 C15 C16 C17 178.3(10) . . . . ?
C20 C15 C16 S2 178.9(8) . . . . ?
N7 C15 C16 S2 2.3(14) . . . . ?
O6 S2 C16 C17 15.6(11) . . . . ?
O7 S2 C16 C17 -110.9(10) . . . . ?
O5 S2 C16 C17 130.8(9) . . . . ?
O6 S2 C16 C15 -168.3(9) . . . . ?
O7 S2 C16 C15 65.1(10) . . . . ?
O5 S2 C16 C15 -53.2(10) . . . . ?
C15 C16 C17 C18 1.4(18) . . . . ?
S2 C16 C17 C18 177.4(10) . . . . ?
C16 C17 C18 C19 4(2) . . . . ?
C17 C18 C19 C20 -5.8(19) . . . . ?
C16 C15 C20 C19 3.3(17) . . . . ?
N7 C15 C20 C19 179.9(11) . . . . ?
C18 C19 C20 C15 1.8(18) . . . . ?
N7 N8 C21 C23 -177.2(9) . . . . ?
N7 N8 C21 C22 1.2(18) . . . . ?
Cu2 N9 C22 O8 177.0(9) . . . . ?
Cu2 N9 C22 C21 -14.1(16) . . . . ?
C24 O8 C22 N9 -5.8(18) . . . . ?
C24 O8 C22 C21 -175.8(11) . . . . ?
N8 C21 C22 N9 5.8(19) . . . . ?
C23 C21 C22 N9 -175.9(11) . . . . ?
N8 C21 C22 O8 176.7(10) . . . . ?
C23 C21 C22 O8 -5.0(15) . . . . ?
